data_2310265
loop_
_publ_author_name
'Weston, N.E.'
'Shoemaker, D.P.'

_publ_section_title
;
 The crystal structures of three phases in the Pb-Na system
;
_journal_name_full 'Acta Crystallographica (1,1948-23,1967)'
_journal_page_first 775
_journal_page_last 775
_journal_volume 10
_journal_year 1957
_chemical_formula_sum Pb5
_chemical_name_systematic 'Na13 Pb5'
_space_group_IT_number 194
_symmetry_space_group_name_Hall '-P 6c 2c'
_symmetry_space_group_name_H-M 'P 63/m m c'
_cell_angle_alpha 90
_cell_angle_beta 90
_cell_angle_gamma 120
_cell_formula_units_Z 2
_cell_length_a 5.51
_cell_length_b 5.51
_cell_length_c 40.39
_cell_volume 1061.959
_citation_journal_id_ASTM ACCRA9
_cod_data_source_file Weston_ACCRA9_1957_1339.cif
_cod_data_source_block Pb5
_cod_database_code 2310265

loop_
_symmetry_equiv_pos_as_xyz
x,y,z
x-y,x,z+1/2
-y,x-y,z
-x,-y,z+1/2
-x+y,-x,z
y,-x+y,z+1/2
-y,-x,-z+1/2
x-y,-y,-z
x,x-y,-z+1/2
y,x,-z
-x+y,y,-z+1/2
-x,-x+y,-z
-x,-y,-z
-x+y,-x,-z-1/2
y,-x+y,-z
x,y,-z-1/2
x-y,x,-z
-y,x-y,-z-1/2
y,x,z-1/2
-x+y,y,z
-x,-x+y,z-1/2
-y,-x,z
x-y,-y,z-1/2
x,x-y,z

loop_
_atom_site_label
_atom_site_type_symbol
_atom_site_fract_x
_atom_site_fract_y
_atom_site_fract_z
_atom_site_occupancy
_atom_site_U_iso_or_equiv
Pb1 Pb 0 0 0.25 1 0.0
Pb3 Pb 0.3333 0.6667 0.13 1 0.0
Pb2 Pb 0.3333 0.6667 0.05 1 0.0
